data_1551054
loop_
_publ_author_name
'Pucino, Margherita'
'Allouche, Florian'
'Gordon, Christopher P.'
'W\"orle, Michael'
'Mougel, Victor'
'Coperet, Christophe'

_publ_section_title
;
 Reactive Coordinatively Saturated Mo(III) Complex: Exploiting the
 Adaptive Hapticity of Tris(tert-butoxy)silanolate Ligands
;
_journal_name_full 'Chemical Science'
_journal_paper_doi 10.1039/C9SC01955C
_journal_year 2019
_chemical_formula_moiety 'C36 Mo N O12 Si3'
_chemical_formula_sum 'C36 Mo N O12 Si3'
_chemical_formula_weight 818.58
_chemical_name_systematic '[Mo(N)(TBOS)3]'
_space_group_crystal_system triclinic
_space_group_IT_number 2
_space_group_name_Hall '-P 1'
_space_group_name_H-M_alt 'P -1'
_symmetry_space_group_name_Hall '-P 1'
_symmetry_space_group_name_H-M 'P -1'
_atom_sites_solution_primary direct
_audit_creation_date 2016-03-01
_audit_creation_method
;
Olex2 1.2
(compiled 2016.02.19 svn.r3266 for OlexSys, GUI svn.r5155)
;
_audit_update_record
;
2018-03-01 deposited with the CCDC.    2019-05-14 downloaded from the CCDC.
;
_cell_angle_alpha 81.009(5)
_cell_angle_beta 85.125(4)
_cell_angle_gamma 89.850(4)
_cell_formula_units_Z 8
_cell_length_a 13.8093(7)
_cell_length_b 23.8436(13)
_cell_length_c 31.3560(16)
_cell_measurement_reflns_used 4809
_cell_measurement_temperature 103(2)
_cell_measurement_theta_max 29.4652
_cell_measurement_theta_min 2.8205
_cell_volume 10160.0(9)
_computing_cell_refinement
;
CrysAlisPro, Agilent Technologies,
Version 1.171.36.21 (release 14-08-2012 CrysAlis171 .NET)
(compiled Sep 14 2012,17:21:16)
;
_computing_data_collection
;
CrysAlisPro, Agilent Technologies,
Version 1.171.36.21 (release 14-08-2012 CrysAlis171 .NET)
(compiled Sep 14 2012,17:21:16)
;
_computing_data_reduction
;
CrysAlisPro, Agilent Technologies,
Version 1.171.36.21 (release 14-08-2012 CrysAlis171 .NET)
(compiled Sep 14 2012,17:21:16)
;
_computing_molecular_graphics 'Olex2 (Dolomanov et al., 2009)'
_computing_publication_material 'Olex2 (Dolomanov et al., 2009)'
_computing_structure_refinement 'ShelXL (Sheldrick, 2015)'
_computing_structure_solution 'ShelXT (Sheldrick, 2015)'
_diffrn_ambient_temperature 103(2)
_diffrn_detector_area_resol_mean 16.0839
_diffrn_measured_fraction_theta_full 0.999
_diffrn_measured_fraction_theta_max 0.923
_diffrn_measurement_details
;
#__ type_ start__ end____ width___ exp.time_
  1 omega  -24.00   22.00   1.0000   60.0000
omega____ theta____ kappa____ phi______ frames
    -      -21.0055  -99.0000 -180.0000 46

#__ type_ start__ end____ width___ exp.time_
  2 omega  -25.00   22.00   1.0000   60.0000
omega____ theta____ kappa____ phi______ frames
    -      -21.0055  -99.0000    0.0000 47

#__ type_ start__ end____ width___ exp.time_
  3 omega   34.00  100.00   1.0000   60.0000
omega____ theta____ kappa____ phi______ frames
    -       21.4742  179.0000 -150.0000 66

#__ type_ start__ end____ width___ exp.time_
  4 omega   -2.00   93.00   1.0000   60.0000
omega____ theta____ kappa____ phi______ frames
    -       21.4742   49.0000  -23.0000 95

#__ type_ start__ end____ width___ exp.time_
  5 omega  -19.00   89.00   1.0000   60.0000
omega____ theta____ kappa____ phi______ frames
    -       21.4742   19.0000  -90.0000 108

#__ type_ start__ end____ width___ exp.time_
  6 omega  -51.00   49.00   1.0000   60.0000
omega____ theta____ kappa____ phi______ frames
    -       21.4742  -38.0000 -120.0000 100
;
_diffrn_measurement_device_type 'Xcalibur, Sapphire3'
_diffrn_measurement_method '\w scans'
_diffrn_orient_matrix_UB_11 0.0060839000
_diffrn_orient_matrix_UB_12 0.0010601000
_diffrn_orient_matrix_UB_13 -0.0228034000
_diffrn_orient_matrix_UB_21 0.0469289000
_diffrn_orient_matrix_UB_22 0.0122131000
_diffrn_orient_matrix_UB_23 -0.0004534000
_diffrn_orient_matrix_UB_31 0.0204552000
_diffrn_orient_matrix_UB_32 -0.0275123000
_diffrn_orient_matrix_UB_33 0.0028616000
_diffrn_radiation_monochromator graphite
_diffrn_radiation_type MoK\a
_diffrn_radiation_wavelength 0.71073
_diffrn_reflns_av_R_equivalents 0.1662
_diffrn_reflns_av_unetI/netI 0.3709
_diffrn_reflns_Laue_measured_fraction_full 0.999
_diffrn_reflns_Laue_measured_fraction_max 0.923
_diffrn_reflns_limit_h_max 17
_diffrn_reflns_limit_h_min -17
_diffrn_reflns_limit_k_max 29
_diffrn_reflns_limit_k_min -29
_diffrn_reflns_limit_l_max 38
_diffrn_reflns_limit_l_min -39
_diffrn_reflns_number 82779
_diffrn_reflns_point_group_measured_fraction_full 0.999
_diffrn_reflns_point_group_measured_fraction_max 0.923
_diffrn_reflns_theta_full 26.000
_diffrn_reflns_theta_max 26.372
_diffrn_reflns_theta_min 2.826
_diffrn_source 'Enhance (Mo) X-ray Source'
_exptl_absorpt_coefficient_mu 0.374
_exptl_absorpt_correction_T_max 0.995
_exptl_absorpt_correction_T_min 0.989
_exptl_absorpt_correction_type analytical
_exptl_absorpt_process_details
;
CrysAlisPro, Agilent Technologies,
Version 1.171.36.21 (release 14-08-2012 CrysAlis171 .NET)
(compiled Sep 14 2012,17:21:16)
Analytical numeric absorption correction using a multifaceted crystal
            model based on expressions derived by R.C. Clark & J.S. Reid.
(Clark, R. C. & Reid, J. S. (1995). Acta Cryst. A51, 887-897)
;
_exptl_crystal_density_diffrn 1.070
_exptl_crystal_F_000 3224
_exptl_crystal_size_max 0.2953
_exptl_crystal_size_mid 0.1696
_exptl_crystal_size_min 0.1165
_refine_diff_density_max 2.239
_refine_diff_density_min -1.435
_refine_diff_density_rms 0.155
_refine_ls_extinction_method none
_refine_ls_goodness_of_fit_ref 1.004
_refine_ls_hydrogen_treatment undef
_refine_ls_matrix_type full
_refine_ls_number_parameters 1910
_refine_ls_number_reflns 41254
_refine_ls_number_restraints 0
_refine_ls_restrained_S_all 1.004
_refine_ls_R_factor_all 0.3459
_refine_ls_R_factor_gt 0.1506
_refine_ls_shift/su_max 0.484
_refine_ls_shift/su_mean 0.013
_refine_ls_structure_factor_coef Fsqd
_refine_ls_weighting_details 'w=1/[\s^2^(Fo^2^)+(0.2000P)^2^] where P=(Fo^2^+2Fc^2^)/3'
_refine_ls_weighting_scheme calc
_refine_ls_wR_factor_gt 0.3570
_refine_ls_wR_factor_ref 0.4874
_reflns_Friedel_coverage 0.000
_reflns_number_gt 12156
_reflns_number_total 41254
_reflns_threshold_expression 'I > 2\s(I)'
_cod_data_source_file c9sc01955c2.cif
_cod_data_source_block mp-mon2
_cod_database_code 1551054
_chemical_oxdiff_formula 'Mo1 Si3 O12 C50 H80 N2'
_shelx_space_group_comment
;
The symmetry employed for this shelxl refinement is uniquely defined
by the following loop, which should always be used as a source of
symmetry information in preference to the above space-group names.
They are only intended as comments.
;
_reflns_odcompleteness_completeness 99.62
_reflns_odcompleteness_iscentric 1
_reflns_odcompleteness_theta 24.97
_olex2_refinement_description
;
1. Twinned data refinement
 Scales: 0.931(2) 0.069(2)
;
_shelx_shelxl_version_number 2014/7
_olex2_date_sample_data_collection 2016-02-17
_olex2_submission_special_instructions 'No special instructions were received'

loop_
_space_group_symop_operation_xyz
'x, y, z'
'-x, -y, -z'

loop_
_atom_site_label
_atom_site_type_symbol
_atom_site_fract_x
_atom_site_fract_y
_atom_site_fract_z
_atom_site_U_iso_or_equiv
_atom_site_adp_type
_atom_site_occupancy
_atom_site_site_symmetry_order
_atom_site_calc_flag
Mo01 Mo 0.32356(10) 0.32516(6) 0.63742(5) 0.0344(4) Uani 1 1 d
Mo02 Mo 0.17090(10) 0.16423(6) 0.87262(5) 0.0353(4) Uani 1 1 d
Mo03 Mo 0.67329(10) 0.67358(6) 0.86390(5) 0.0351(4) Uani 1 1 d
Mo04 Mo 0.17475(10) 0.16727(6) 0.37604(5) 0.0382(4) Uani 1 1 d
Si05 Si 0.4348(3) 0.65904(18) 0.86067(16) 0.0337(11) Uani 1 1 d
Si06 Si 0.2108(3) 0.44926(19) 0.64078(17) 0.0406(13) Uani 1 1 d
Si07 Si 0.2703(3) 0.03998(17) 0.36941(16) 0.0327(11) Uani 1 1 d
Si08 Si -0.0692(3) 0.15538(19) 0.86643(16) 0.0350(12) Uani 1 1 d
Si09 Si 0.2106(3) 0.20217(17) 0.64527(16) 0.0367(12) Uani 1 1 d
Si0A Si 0.7958(3) 0.55087(19) 0.88095(18) 0.0390(12) Uani 1 1 d
Si0B Si 0.7994(3) 0.79276(19) 0.85336(17) 0.0385(12) Uani 1 1 d
Si0C Si 0.3075(3) 0.28014(18) 0.86497(16) 0.0368(12) Uani 1 1 d
Si0D Si -0.0713(3) 0.18334(18) 0.36872(17) 0.0376(12) Uani 1 1 d
Si0E Si 0.5694(3) 0.33120(19) 0.62308(18) 0.0404(13) Uani 1 1 d
Si0F Si 0.3117(3) 0.0448(2) 0.86586(18) 0.0472(14) Uani 1 1 d
Si0G Si 0.2879(3) 0.29381(18) 0.36767(17) 0.0397(12) Uani 1 1 d
O00H O 0.2448(6) 0.2294(4) 0.8504(3) 0.035(3) Uani 1 1 d
O00I O 0.2615(7) 0.3880(4) 0.6559(3) 0.039(3) Uani 1 1 d
O00J O 0.0438(7) 0.1741(4) 0.3686(3) 0.036(3) Uani 1 1 d
O00K O 0.4563(7) 0.3250(4) 0.6436(4) 0.039(3) Uani 1 1 d
O00L O 0.2481(7) -0.0021(5) 0.8494(4) 0.048(3) Uani 1 1 d
O00M O 0.2311(7) 0.1042(4) 0.3550(4) 0.045(3) Uani 1 1 d
O00N O 0.5480(7) 0.6735(4) 0.8446(3) 0.035(3) Uani 1 1 d
O00O O 0.7461(6) 0.7390(4) 0.8389(4) 0.034(3) Uani 1 1 d
O00P O 0.7280(8) 0.8278(4) 0.8805(3) 0.038(3) Uani 1 1 d
O00Q O 0.1211(7) 0.2239(4) 0.6184(4) 0.043(3) Uani 1 1 d
O00R O -0.1058(8) 0.1010(4) 0.8507(4) 0.055(4) Uani 1 1 d
O00S O 0.4014(8) 0.2891(4) 0.3698(4) 0.042(3) Uani 1 1 d
O00T O -0.1274(8) 0.2100(5) 0.8462(4) 0.058(4) Uani 1 1 d
O00U O 0.0478(7) 0.1640(4) 0.8523(4) 0.041(3) Uani 1 1 d
O00V O 0.1903(10) 0.4512(5) 0.5921(4) 0.064(4) Uani 1 1 d
O00W O 0.8396(8) 0.8367(4) 0.8084(4) 0.047(3) Uani 1 1 d
O00X O 0.2648(8) 0.2547(4) 0.6613(4) 0.048(3) Uani 1 1 d
O00Y O 0.2717(9) 0.0273(5) 0.4209(4) 0.056(3) Uani 1 1 d
O00Z O 0.8823(8) 0.7669(4) 0.8823(4) 0.052(3) Uani 1 1 d
O010 O 0.1611(8) 0.1607(5) 0.6888(4) 0.052(3) Uani 1 1 d
O011 O 0.2463(8) 0.3368(5) 0.8671(4) 0.058(4) Uani 1 1 d
O012 O -0.1110(7) 0.1266(4) 0.3547(5) 0.058(4) Uani 1 1 d
O013 O 0.2386(7) 0.0997(4) 0.8642(4) 0.041(3) Uani 1 1 d
O014 O 0.3807(7) 0.0331(5) 0.3484(4) 0.043(3) Uani 1 1 d
O015 O 0.7373(7) 0.6051(3) 0.8585(3) 0.034(3) Uani 1 1 d
O016 O 0.9010(8) 0.5481(4) 0.8595(5) 0.061(4) Uani 1 1 d
O017 O 0.1972(9) -0.0028(4) 0.3523(4) 0.052(3) Uani 1 1 d
O018 O 0.2877(8) 0.1754(5) 0.6158(4) 0.058(4) Uani 1 1 d
O019 O -0.0915(8) 0.2370(5) 0.3322(4) 0.058(4) Uani 1 1 d
O01A O 0.6147(7) 0.3711(4) 0.6532(5) 0.061(4) Uani 1 1 d
O22 O 0.4181(8) 0.5930(4) 0.8784(4) 0.052(3) Uani 1 1 d
O01C O 0.2282(8) 0.3026(4) 0.4114(4) 0.056(4) Uani 1 1 d
O01D O 0.4070(9) 0.6967(5) 0.8963(4) 0.062(4) Uani 1 1 d
O01E O 0.2434(8) 0.2349(4) 0.3561(4) 0.043(3) Uani 1 1 d
O01G O 0.2657(9) 0.3444(5) 0.3332(4) 0.064(4) Uani 1 1 d
O01H O 0.3746(8) 0.6722(5) 0.8190(4) 0.063(4) Uani 1 1 d
N29 N 0.1826(10) 0.1551(6) 0.4296(4) 0.044(4) Uani 1 1 d
O01J O 0.2774(9) 0.5005(5) 0.6500(4) 0.057(3) Uani 1 1 d
O01K O 0.6168(8) 0.2721(5) 0.6205(5) 0.074(5) Uani 1 1 d
O01L O 0.4053(8) 0.2925(5) 0.8304(5) 0.071(4) Uani 1 1 d
O01M O 0.3496(8) 0.2529(5) 0.9107(4) 0.055(4) Uani 1 1 d
O01N O 0.1027(8) 0.4537(5) 0.6656(5) 0.064(4) Uani 1 1 d
O01O O 0.3997(8) 0.0607(5) 0.8271(5) 0.067(4) Uani 1 1 d
O01P O -0.0830(8) 0.1500(6) 0.9187(4) 0.069(4) Uani 1 1 d
O01Q O -0.1226(11) 0.1989(6) 0.4128(4) 0.079(5) Uani 1 1 d
C65 C 0.0314(10) 0.2540(8) 0.6246(5) 0.043(5) Uani 1 1 d
O01S O 0.3608(9) 0.0248(6) 0.9084(5) 0.075(4) Uani 1 1 d
O01T O 0.7389(8) 0.4962(5) 0.8765(5) 0.078(5) Uani 1 1 d
N28 N 0.6559(9) 0.6765(5) 0.9145(5) 0.047(4) Uani 1 1 d
C74 C 0.2025(12) 0.1287(7) 0.7254(6) 0.048(5) Uani 1 1 d
C75 C 0.3489(13) 0.6847(8) 0.9387(6) 0.049(5) Uani 1 1 d
C67 C 0.7038(10) 0.4020(6) 0.6510(6) 0.040(5) Uani 1 1 d
O21 O 0.8050(9) 0.5580(6) 0.9328(5) 0.073(4) Uani 1 1 d
O20 O 0.5768(11) 0.3679(7) 0.5741(5) 0.093(5) Uani 1 1 d
C71 C -0.1448(12) 0.1754(7) 0.9509(7) 0.055(6) Uani 1 1 d
C76 C 0.4154(12) 0.5433(6) 0.8609(6) 0.042(5) Uani 1 1 d
C61 C 0.4218(12) 0.0357(7) 0.3045(5) 0.040(4) Uani 1 1 d
C68 C 0.4131(13) 0.3273(6) 0.7877(6) 0.044(5) Uani 1 1 d
C73 C -0.0960(11) 0.0395(7) 0.8663(6) 0.046(5) Uani 1 1 d
C69 C 0.1493(11) 0.3476(7) 0.8811(6) 0.041(5) Uani 1 1 d
C62 C -0.2067(12) 0.1071(6) 0.3479(6) 0.044(5) Uani 1 1 d
N027 N 0.1516(9) 0.1637(6) 0.9250(5) 0.053(4) Uani 1 1 d
C028 C 0.5152(10) 0.2448(8) 0.9243(6) 0.052(5) Uani 1 1 d
C64 C 0.2841(11) 0.1402(6) 0.5820(6) 0.037(4) Uani 1 1 d
C78 C 0.7523(16) 0.5380(7) 0.9724(7) 0.067(7) Uani 1 1 d
C72 C -0.1577(13) 0.2274(7) 0.8026(6) 0.049(5) Uani 1 1 d
C66 C 0.6171(13) 0.2163(7) 0.6488(7) 0.059(6) Uani 1 1 d
C02D C 0.9279(13) 0.7871(7) 0.9175(7) 0.050(5) Uani 1 1 d
C02E C 0.3415(12) 0.0111(7) 0.4511(6) 0.043(4) Uani 1 1 d
C63 C 0.2246(12) 0.3501(8) 0.4368(7) 0.055(5) Uani 1 1 d
C02G C 0.3459(11) 0.7240(6) 0.7907(7) 0.051(6) Uani 1 1 d
C70 C 0.1467(14) 0.4143(8) 0.8811(7) 0.067(6) Uani 1 1 d
C60 C 0.1028(12) -0.0261(7) 0.3681(6) 0.046(5) Uani 1 1 d
C02J C 0.8527(15) 0.7930(9) 0.7439(7) 0.069(6) Uani 1 1 d
C02K C 0.3052(14) 0.3651(7) 0.2881(6) 0.056(6) Uani 1 1 d
C77 C 0.4977(11) 0.5438(7) 0.8212(7) 0.054(6) Uani 1 1 d
C79 C 0.7572(12) 0.4414(7) 0.8581(7) 0.048(5) Uani 1 1 d
C02N C 0.1919(14) 0.1006(8) 0.5927(8) 0.071(7) Uani 1 1 d
C02O C 0.6373(13) 0.8560(7) 0.8744(6) 0.046(5) Uani 1 1 d
C02P C 0.0685(14) 0.4559(7) 0.7104(6) 0.051(5) Uani 1 1 d
C02Q C 0.2277(16) 0.1724(7) 0.7557(7) 0.069(6) Uani 1 1 d
C02R C 0.9018(11) 0.8289(7) 0.7748(7) 0.051(5) Uani 1 1 d
C02S C 0.1378(12) 0.4873(8) 0.5628(6) 0.053(5) Uani 1 1 d
C02T C 0.9975(12) 0.8017(7) 0.7830(6) 0.050(5) Uani 1 1 d
C02U C 0.2637(13) -0.0592(7) 0.8396(7) 0.056(6) Uani 1 1 d
C02V C -0.1153(19) 0.2392(8) 0.9453(8) 0.096(9) Uani 1 1 d
C02W C 1.0260(12) 0.7581(8) 0.9193(7) 0.062(6) Uani 1 1 d
C02X C -0.0847(15) 0.2985(7) 0.3309(7) 0.063(6) Uani 1 1 d
C02Y C 0.4666(12) 0.2467(8) 0.3892(7) 0.058(6) Uani 1 1 d
C02Z C -0.1763(14) 0.3216(7) 0.3524(8) 0.079(8) Uani 1 1 d
C030 C 0.4188(12) 0.2718(7) 0.9366(7) 0.055(5) Uani 1 1 d
C031 C 0.3770(13) 0.1081(8) 0.5799(7) 0.066(7) Uani 1 1 d
C032 C 0.4278(11) 0.3393(7) 0.9287(7) 0.055(5) Uani 1 1 d
C033 C 0.3809(11) 0.5143(8) 0.6409(7) 0.052(5) Uani 1 1 d
C034 C 0.0017(14) 0.0267(7) 0.8822(7) 0.071(7) Uani 1 1 d
C035 C 0.9173(14) 0.8924(7) 0.7453(7) 0.064(6) Uani 1 1 d
C036 C 0.9856(11) 0.5807(7) 0.8578(7) 0.054(6) Uani 1 1 d
C037 C 0.5642(14) 0.2772(8) 0.3930(7) 0.064(6) Uani 1 1 d
C038 C 0.4647(13) 0.1480(7) 0.8483(6) 0.052(5) Uani 1 1 d
C039 C 0.2499(12) 0.6607(7) 0.9326(6) 0.052(5) Uani 1 1 d
C03A C 0.3798(15) -0.0477(8) 0.4448(8) 0.081(8) Uani 1 1 d
C03B C 0.4188(16) 0.0565(9) 0.4486(8) 0.087(8) Uani 1 1 d
C03C C 0.0755(13) 0.3278(7) 0.8549(7) 0.060(6) Uani 1 1 d
C03D C 0.9628(11) 0.6467(7) 0.8489(7) 0.055(6) Uani 1 1 d
C03E C 0.3145(14) 0.5354(9) 0.8438(9) 0.094(9) Uani 1 1 d
C03F C 0.0408(16) 0.2932(10) 0.6572(9) 0.094(8) Uani 1 1 d
C03G C 0.5120(11) 0.1950(7) 0.6597(6) 0.051(5) Uani 1 1 d
C03H C 0.0034(13) 0.3121(7) 0.3503(6) 0.052(5) Uani 1 1 d
C03I C 0.2711(15) 0.1809(8) 0.5394(6) 0.068(6) Uani 1 1 d
C03J C 0.5764(16) 0.3525(11) 0.5304(6) 0.073(7) Uani 1 1 d
C03K C 0.3295(15) 0.3256(8) 0.7651(7) 0.072(7) Uani 1 1 d
C03L C 0.3328(15) 0.7468(8) 0.9498(7) 0.073(7) Uani 1 1 d
C03M C 0.4189(13) 0.2240(7) 0.4388(6) 0.052(5) Uani 1 1 d
C03N C 0.6969(17) 0.4582(9) 0.6201(8) 0.087(8) Uani 1 1 d
C03O C 0.2869(13) 0.0942(8) 0.7128(6) 0.063(6) Uani 1 1 d
C03P C 0.0589(13) -0.0447(9) 0.3290(7) 0.066(6) Uani 1 1 d
C03Q C 0.8668(14) 0.7723(7) 0.9602(7) 0.065(6) Uani 1 1 d
C03R C 0.1374(14) 0.3887(8) 0.4212(6) 0.059(6) Uani 1 1 d
C03S C 0.1161(16) -0.0796(8) 0.4062(7) 0.077(7) Uani 1 1 d
C03T C 0.4872(12) 0.0951(9) 0.8273(7) 0.063(6) Uani 1 1 d
C03U C 0.6661(15) 0.1792(8) 0.6158(8) 0.090(9) Uani 1 1 d
C03V C 1.0547(15) 0.5652(8) 0.8225(7) 0.072(7) Uani 1 1 d
C03W C -0.0671(14) 0.3230(8) 0.2810(6) 0.063(6) Uani 1 1 d
C03X C -0.1186(16) 0.1429(10) 0.9943(6) 0.078(7) Uani 1 1 d
C03Y C 0.3550(15) 0.3218(7) 0.2670(7) 0.075(7) Uani 1 1 d
C03Z C 0.3592(17) 0.0774(8) 0.9699(8) 0.089(8) Uani 1 1 d
C040 C 0.2172(17) 0.3910(10) 0.2669(7) 0.089(8) Uani 1 1 d
C041 C -0.1794(13) 0.0229(7) 0.9003(8) 0.084(9) Uani 1 1 d
C042 C 0.4264(14) 0.4808(9) 0.6829(7) 0.073(6) Uani 1 1 d
C043 C -0.0644(18) 0.1149(11) 0.4663(8) 0.098(9) Uani 1 1 d
C044 C 0.4214(14) 0.7693(8) 0.7846(7) 0.075(7) Uani 1 1 d
C045 C 0.3825(17) 0.2498(9) 0.9850(7) 0.084(7) Uani 1 1 d
C046 C 0.4779(14) 0.1981(8) 0.3630(7) 0.064(6) Uani 1 1 d
C047 C 0.4382(14) 0.3902(8) 0.7969(8) 0.080(7) Uani 1 1 d
C048 C 0.3181(15) 0.3872(8) 0.4284(8) 0.080(8) Uani 1 1 d
C049 C 0.5662(15) 0.0596(8) 0.8476(9) 0.090(9) Uani 1 1 d
C04A C -0.0973(16) 0.1763(12) 0.4597(8) 0.093(9) Uani 1 1 d
C04B C 0.323(2) 0.0241(9) 0.9557(7) 0.086(8) Uani 1 1 d
C04C C 0.8421(13) 0.4141(8) 0.8777(8) 0.074(7) Uani 1 1 d
C04D C 0.5097(15) 0.3019(9) 0.7676(8) 0.090(9) Uani 1 1 d
C04E C 0.4304(14) 0.4951(8) 0.8965(7) 0.068(6) Uani 1 1 d
C04F C 0.1148(14) 0.0904(8) 0.7493(8) 0.083(8) Uani 1 1 d
C04G C -0.2494(12) 0.1651(9) 0.9426(6) 0.062(6) Uani 1 1 d
C04H C 0.2109(16) 0.0136(9) 0.9592(8) 0.089(8) Uani 1 1 d
C04I C 0.1372(15) 0.5492(8) 0.5749(7) 0.070(7) Uani 1 1 d
C04J C 0.7910(12) 0.3694(8) 0.6302(8) 0.081(8) Uani 1 1 d
C04K C 0.6411(14) 0.5297(9) 0.9696(8) 0.091(9) Uani 1 1 d
C04L C 0.2440(13) 0.7385(8) 0.8048(7) 0.067(6) Uani 1 1 d
C04M C 0.5066(14) -0.0058(11) 0.3086(7) 0.087(8) Uani 1 1 d
C04N C 0.3741(14) 0.4142(9) 0.2926(7) 0.080(7) Uani 1 1 d
C04O C 0.2798(12) 0.0081(7) 0.4983(7) 0.057(5) Uani 1 1 d
C04P C 0.2016(17) 0.3237(8) 0.4862(6) 0.074(7) Uani 1 1 d
C04Q C -0.1887(17) 0.0614(12) 0.3175(11) 0.130(12) Uani 1 1 d
C04R C 0.7734(18) 0.4584(10) 0.8112(8) 0.089(8) Uani 1 1 d
C04S C 0.1502(15) 0.4677(9) 0.7401(7) 0.076(7) Uani 1 1 d
C04T C 1.0367(14) 0.5652(9) 0.9022(8) 0.082(7) Uani 1 1 d
C04U C 0.1355(12) 0.3146(8) 0.9304(6) 0.058(5) Uani 1 1 d
C04V C -0.0358(16) 0.2230(9) 0.4718(8) 0.082(7) Uani 1 1 d
C04W C 0.6637(13) 0.4057(9) 0.8766(8) 0.078(7) Uani 1 1 d
C04X C 0.0403(14) 0.0156(8) 0.3883(8) 0.079(8) Uani 1 1 d
C04Y C 0.4471(17) 0.0995(8) 0.2874(8) 0.088(8) Uani 1 1 d
C04Z C 0.7981(19) 0.4829(9) 0.9937(9) 0.106(10) Uani 1 1 d
C050 C 0.3415(15) 0.6985(11) 0.7453(7) 0.088(8) Uani 1 1 d
C051 C -0.1187(18) 0.0115(7) 0.8271(8) 0.089(8) Uani 1 1 d
C052 C 0.9411(14) 0.8550(7) 0.9066(7) 0.060(6) Uani 1 1 d
C053 C 0.630(2) 0.9006(13) 0.9015(12) 0.158(16) Uani 1 1 d
C054 C 0.5253(19) 0.2976(10) 0.5299(8) 0.099(9) Uani 1 1 d
C055 C 0.7688(18) 0.5881(9) 1.0003(8) 0.092(8) Uani 1 1 d
C056 C 0.3830(19) 0.5776(10) 0.6405(9) 0.102(9) Uani 1 1 d
C057 C 0.6886(15) 0.3477(10) 0.5158(8) 0.094(8) Uani 1 1 d
C058 C 0.197(2) 0.4902(8) 0.5165(8) 0.096(9) Uani 1 1 d
C059 C 0.3796(18) -0.0316(8) 0.9785(8) 0.092(8) Uani 1 1 d
C05A C 0.3529(15) 0.0150(9) 0.2740(9) 0.093(8) Uani 1 1 d
C05B C 0.4231(19) 0.4944(8) 0.6002(8) 0.098(9) Uani 1 1 d
C05C C 0.5177(17) 0.1161(10) 0.7756(7) 0.092(8) Uani 1 1 d
C05D C -0.2655(17) 0.0868(12) 0.3868(8) 0.115(11) Uani 1 1 d
C05E C -0.0456(14) 0.2085(11) 0.6372(13) 0.160(16) Uani 1 1 d
C05F C -0.258(2) 0.1577(12) 0.3186(11) 0.151(15) Uani 1 1 d
C05G C 0.0342(18) 0.4683(10) 0.5623(10) 0.128(12) Uani 1 1 d
C05H C -0.2148(16) 0.1846(10) 0.4823(7) 0.091(8) Uani 1 1 d
C05I C 0.7161(16) 0.4131(11) 0.6986(8) 0.098(9) Uani 1 1 d
C05J C 0.3619(19) -0.0647(11) 0.8165(14) 0.179(19) Uani 1 1 d
C05K C -0.0025(16) 0.5095(9) 0.7038(9) 0.093(8) Uani 1 1 d
C05L C 0.6703(14) 0.2156(14) 0.6876(7) 0.120(12) Uani 1 1 d
C05M C 0.530(2) 0.4066(11) 0.5079(9) 0.126(12) Uani 1 1 d
C05N C 0.5570(15) 0.8155(9) 0.8784(13) 0.148(15) Uani 1 1 d
C05O C 0.646(2) 0.8909(15) 0.8313(10) 0.178(18) Uani 1 1 d
C05P C 0.020(2) 0.4005(8) 0.7279(9) 0.116(10) Uani 1 1 d
C05Q C 0.252(4) -0.0997(10) 0.8812(10) 0.23(2) Uani 1 1 d
C05R C 0.018(2) 0.2893(14) 0.5812(9) 0.163(16) Uani 1 1 d
C05S C -0.095(2) 0.2124(18) 0.7677(8) 0.21(2) Uani 1 1 d
C05T C -0.2614(18) 0.2045(15) 0.8073(10) 0.160(15) Uani 1 1 d
C05U C 0.186(3) -0.0734(14) 0.8122(15) 0.192(18) Uani 1 1 d
C05V C 0.3984(18) 0.6482(10) 0.9728(9) 0.104(10) Uani 1 1 d
C05W C -0.171(2) 0.2935(11) 0.8021(9) 0.142(13) Uani 1 1 d
N30 N 0.3171(10) 0.3345(6) 0.5877(6) 0.069(6) Uani 1 1 d

loop_
_atom_site_aniso_label
_atom_site_aniso_U_11
_atom_site_aniso_U_22
_atom_site_aniso_U_33
_atom_site_aniso_U_23
_atom_site_aniso_U_13
_atom_site_aniso_U_12
Mo01 0.0290(8) 0.0293(8) 0.0476(11) -0.0108(7) -0.0096(7) 0.0031(6)
Mo02 0.0230(8) 0.0361(8) 0.0487(11) -0.0122(7) -0.0043(7) -0.0026(6)
Mo03 0.0239(8) 0.0277(8) 0.0536(11) -0.0042(7) -0.0073(7) -0.0024(6)
Mo04 0.0296(8) 0.0274(8) 0.0583(12) -0.0118(7) 0.0018(7) -0.0024(6)
Si05 0.019(2) 0.029(2) 0.053(3) -0.010(2) -0.002(2) -0.0057(19)
Si06 0.038(3) 0.031(3) 0.055(4) -0.013(2) -0.006(2) 0.004(2)
Si07 0.024(2) 0.026(2) 0.049(3) -0.008(2) -0.002(2) -0.0017(19)
Si08 0.020(2) 0.037(3) 0.050(3) -0.015(2) -0.003(2) -0.004(2)
Si09 0.040(3) 0.019(2) 0.053(3) -0.008(2) -0.009(2) -0.002(2)
Si0A 0.032(3) 0.031(3) 0.054(4) -0.008(2) -0.003(2) -0.006(2)
Si0B 0.022(2) 0.035(3) 0.058(4) -0.007(2) -0.004(2) 0.000(2)
Si0C 0.035(3) 0.031(2) 0.045(3) -0.013(2) 0.004(2) -0.012(2)
Si0D 0.025(2) 0.027(2) 0.060(4) -0.009(2) 0.002(2) -0.005(2)
Si0E 0.032(3) 0.032(3) 0.058(4) -0.014(2) 0.005(2) -0.005(2)
Si0F 0.030(3) 0.048(3) 0.059(4) 0.008(3) -0.007(3) -0.007(2)
Si0G 0.040(3) 0.027(2) 0.053(4) -0.011(2) 0.005(2) -0.005(2)
O00H 0.015(5) 0.048(7) 0.046(7) -0.018(5) -0.009(5) 0.006(5)
O00I 0.042(7) 0.037(6) 0.039(8) -0.006(5) -0.008(5) 0.009(5)
O00J 0.033(6) 0.024(5) 0.052(8) -0.004(5) -0.009(5) 0.000(5)
O00K 0.020(6) 0.043(6) 0.055(8) -0.012(6) -0.006(5) 0.003(5)
O00L 0.016(6) 0.052(7) 0.077(10) -0.011(7) -0.005(6) 0.000(5)
O00M 0.027(6) 0.041(7) 0.070(9) -0.019(6) 0.006(6) 0.001(5)
O00N 0.032(6) 0.025(5) 0.049(8) -0.003(5) -0.007(5) -0.013(5)
O00O 0.016(5) 0.027(5) 0.063(8) -0.013(5) -0.008(5) -0.012(4)
O00P 0.044(7) 0.036(6) 0.033(7) -0.005(5) -0.005(5) -0.003(5)
O00Q 0.032(6) 0.047(7) 0.055(8) -0.021(6) -0.011(6) 0.003(5)
O00R 0.029(6) 0.036(7) 0.104(12) -0.021(7) -0.003(6) -0.016(5)
O00S 0.052(7) 0.029(6) 0.051(8) -0.029(5) -0.002(6) 0.020(6)
O00T 0.039(7) 0.068(9) 0.064(10) -0.002(7) -0.003(6) -0.023(6)
O00U 0.034(6) 0.036(6) 0.058(9) -0.022(6) -0.004(6) -0.013(5)
O00V 0.090(10) 0.063(8) 0.046(9) -0.025(7) -0.023(8) 0.032(8)
O00W 0.040(7) 0.047(7) 0.050(8) -0.001(6) 0.009(6) -0.026(6)
O00X 0.055(8) 0.035(6) 0.052(9) -0.012(6) 0.014(6) 0.002(6)
O00Y 0.075(9) 0.050(8) 0.045(9) -0.010(6) -0.009(7) 0.009(7)
O00Z 0.040(7) 0.029(6) 0.093(11) -0.024(6) -0.020(7) -0.006(5)
O010 0.055(8) 0.044(7) 0.057(9) 0.003(6) -0.018(7) 0.000(6)
O011 0.042(8) 0.039(7) 0.099(12) -0.028(7) -0.016(7) -0.013(6)
O012 0.014(6) 0.034(6) 0.124(13) -0.003(7) -0.006(6) -0.001(5)
O013 0.034(6) 0.055(7) 0.039(8) -0.021(6) -0.001(5) -0.012(6)
O014 0.029(6) 0.053(7) 0.048(8) -0.010(6) -0.005(6) 0.007(5)
O015 0.034(6) 0.009(5) 0.057(8) 0.000(5) -0.005(5) 0.006(4)
O016 0.024(6) 0.027(6) 0.137(13) -0.025(7) -0.012(7) -0.001(5)
O017 0.060(8) 0.039(7) 0.057(9) -0.004(6) -0.013(7) -0.019(6)
O018 0.028(7) 0.064(8) 0.093(11) -0.043(8) -0.015(7) -0.003(6)
O019 0.057(8) 0.038(7) 0.084(11) -0.016(7) -0.014(7) -0.015(6)
O01A 0.020(6) 0.037(7) 0.132(13) -0.034(7) -0.008(7) -0.004(5)
O22 0.043(7) 0.032(6) 0.082(10) -0.021(6) 0.017(7) -0.005(6)
O01C 0.054(8) 0.036(7) 0.077(10) -0.019(6) 0.019(7) -0.003(6)
O01D 0.057(8) 0.057(8) 0.076(11) -0.031(7) 0.014(7) -0.017(7)
O01E 0.049(7) 0.026(6) 0.053(8) -0.004(5) 0.002(6) 0.006(5)
O01G 0.076(9) 0.058(8) 0.052(10) 0.006(7) -0.007(7) -0.022(7)
O01H 0.036(7) 0.050(8) 0.100(12) 0.012(7) -0.030(7) -0.010(6)
N29 0.059(10) 0.053(9) 0.022(9) -0.015(7) 0.008(7) -0.005(7)
O01J 0.063(9) 0.058(8) 0.056(9) -0.018(7) -0.019(7) 0.007(7)
O01K 0.034(7) 0.055(8) 0.129(14) -0.018(8) 0.024(8) -0.013(6)
O01L 0.039(8) 0.058(8) 0.111(13) 0.002(8) -0.005(8) -0.022(6)
O01M 0.048(8) 0.042(7) 0.078(10) -0.008(7) -0.024(7) 0.007(6)
O01N 0.041(8) 0.070(9) 0.084(11) -0.013(8) -0.020(7) 0.007(7)
O01O 0.037(7) 0.050(8) 0.113(13) -0.027(8) 0.025(7) -0.019(6)
O01P 0.039(8) 0.105(11) 0.059(10) -0.003(8) 0.000(7) -0.009(7)
O01Q 0.106(12) 0.096(11) 0.030(9) -0.009(8) 0.019(8) -0.023(9)
C65 0.012(8) 0.081(13) 0.036(11) -0.004(9) -0.019(7) 0.019(8)
O01S 0.058(9) 0.100(11) 0.076(12) -0.027(9) -0.035(8) 0.001(8)
O01T 0.032(7) 0.062(9) 0.143(15) -0.021(9) -0.007(8) -0.006(7)
N28 0.021(7) 0.038(8) 0.069(12) 0.032(7) 0.003(7) -0.003(6)
C74 0.039(10) 0.046(10) 0.054(13) 0.015(9) -0.031(9) -0.009(8)
C75 0.064(12) 0.063(12) 0.024(11) -0.023(9) 0.011(9) -0.023(10)
C67 0.011(8) 0.030(9) 0.076(15) -0.006(9) 0.008(8) -0.006(7)
O21 0.068(9) 0.078(10) 0.065(11) 0.005(8) 0.016(8) -0.023(8)
O20 0.080(11) 0.138(14) 0.053(11) 0.005(10) 0.007(8) 0.008(10)
C71 0.031(10) 0.042(10) 0.091(17) -0.039(10) 0.050(10) -0.021(8)
C76 0.046(11) 0.030(9) 0.044(12) 0.000(8) 0.017(9) -0.020(8)
C61 0.041(10) 0.043(10) 0.029(11) 0.001(8) 0.020(8) 0.004(8)
C68 0.066(12) 0.031(9) 0.034(11) 0.009(8) -0.023(9) -0.026(8)
C73 0.019(9) 0.048(11) 0.069(15) -0.013(10) 0.021(9) -0.015(8)
C69 0.020(9) 0.051(11) 0.048(12) -0.002(9) 0.013(8) -0.001(8)
C62 0.031(10) 0.025(8) 0.078(15) -0.012(9) -0.005(9) 0.007(7)
N027 0.024(8) 0.057(9) 0.073(12) -0.006(8) 0.021(7) -0.014(7)
C028 0.005(8) 0.075(13) 0.085(16) -0.040(11) -0.005(8) 0.010(8)
C64 0.035(10) 0.031(9) 0.047(12) -0.013(8) -0.006(8) -0.001(7)
C78 0.093(17) 0.033(10) 0.064(16) 0.004(10) 0.031(13) -0.002(11)
C72 0.052(12) 0.040(10) 0.057(14) 0.004(9) -0.036(10) -0.011(9)
C66 0.041(11) 0.027(9) 0.097(18) 0.026(10) -0.003(11) 0.016(8)
C02D 0.046(11) 0.035(10) 0.076(15) -0.021(10) -0.027(10) -0.004(9)
C02E 0.046(11) 0.053(11) 0.035(12) -0.017(9) -0.014(9) -0.008(9)
C63 0.038(11) 0.059(12) 0.079(16) -0.043(11) -0.007(10) -0.005(9)
C02G 0.032(10) 0.019(8) 0.103(17) 0.003(9) -0.037(10) -0.002(7)
C70 0.049(12) 0.061(13) 0.089(18) 0.001(12) -0.006(11) 0.008(10)
C60 0.039(10) 0.045(10) 0.054(13) 0.000(9) -0.017(9) -0.008(9)
C02J 0.079(15) 0.081(15) 0.048(14) -0.018(11) -0.001(11) -0.020(12)
C02K 0.067(13) 0.051(11) 0.053(14) -0.035(10) 0.032(10) -0.058(10)
C77 0.018(9) 0.041(10) 0.101(17) -0.019(10) 0.016(9) -0.006(8)
C79 0.035(10) 0.046(11) 0.072(15) -0.033(10) -0.016(10) -0.008(9)
C02N 0.048(12) 0.058(13) 0.11(2) -0.008(12) -0.029(12) -0.005(10)
C02O 0.052(12) 0.024(9) 0.064(14) -0.003(9) -0.014(10) 0.005(8)
C02P 0.060(13) 0.046(11) 0.045(13) -0.013(9) 0.013(10) 0.017(10)
C02Q 0.109(18) 0.041(11) 0.056(15) -0.001(10) -0.015(12) -0.028(11)
C02R 0.013(8) 0.062(12) 0.086(16) -0.047(11) 0.009(9) 0.001(8)
C02S 0.037(11) 0.066(13) 0.053(14) 0.011(10) -0.023(9) 0.002(9)
C02T 0.032(10) 0.043(10) 0.078(15) -0.023(10) -0.006(9) -0.005(8)
C02U 0.037(11) 0.034(10) 0.104(19) -0.022(11) -0.017(11) 0.003(9)
C02V 0.17(3) 0.045(12) 0.076(18) -0.025(12) 0.034(17) -0.041(14)
C02W 0.036(11) 0.064(13) 0.089(17) -0.015(11) -0.010(10) 0.031(10)
C02X 0.086(16) 0.034(10) 0.064(15) 0.018(10) -0.025(12) -0.006(10)
C02Y 0.024(10) 0.050(11) 0.107(19) -0.035(12) -0.012(10) 0.000(9)
C02Z 0.061(14) 0.037(11) 0.13(2) -0.010(12) 0.027(14) 0.026(10)
C030 0.032(10) 0.052(11) 0.088(17) -0.021(11) -0.032(10) -0.015(9)
C031 0.053(12) 0.063(13) 0.083(16) -0.033(11) 0.021(11) 0.042(11)
C032 0.028(10) 0.041(10) 0.105(18) -0.027(10) -0.024(10) -0.006(8)
C033 0.017(9) 0.061(12) 0.082(16) -0.021(11) -0.017(9) 0.025(9)
C034 0.061(14) 0.032(10) 0.111(19) 0.015(11) -0.009(13) 0.015(10)
C035 0.074(14) 0.030(10) 0.078(16) 0.016(10) 0.011(12) 0.002(9)
C036 0.018(9) 0.036(10) 0.108(18) -0.006(10) -0.016(10) -0.009(7)
C037 0.050(12) 0.053(12) 0.092(18) -0.019(11) -0.003(11) -0.006(10)
C038 0.064(13) 0.039(10) 0.052(13) -0.013(9) 0.011(10) -0.025(9)
C039 0.032(10) 0.041(10) 0.086(16) -0.020(10) -0.009(10) 0.006(8)
C03A 0.064(15) 0.058(13) 0.12(2) -0.014(13) 0.015(13) 0.035(12)
C03B 0.084(16) 0.077(15) 0.09(2) 0.002(13) 0.021(14) -0.064(13)
C03C 0.039(11) 0.033(10) 0.112(19) -0.018(11) -0.013(11) 0.005(9)
C03D 0.025(9) 0.037(10) 0.097(17) 0.012(10) -0.009(10) -0.010(8)
C03E 0.033(12) 0.075(15) 0.17(3) 0.005(16) -0.040(14) -0.011(11)
C03F 0.064(15) 0.087(17) 0.15(3) -0.071(17) -0.025(15) 0.006(13)
C03G 0.021(9) 0.043(10) 0.085(16) -0.005(10) 0.005(9) -0.018(8)
C03H 0.057(12) 0.034(10) 0.062(14) -0.002(9) -0.009(10) 0.003(9)
C03I 0.082(15) 0.078(14) 0.033(13) 0.018(10) 0.015(11) -0.024(12)
C03J 0.075(16) 0.12(2) 0.026(13) -0.025(12) 0.011(11) -0.019(14)
C03K 0.085(16) 0.067(14) 0.060(15) 0.024(11) -0.039(12) -0.015(12)
C03L 0.079(15) 0.046(11) 0.098(19) -0.040(12) 0.030(13) -0.022(11)
C03M 0.053(12) 0.054(11) 0.048(13) -0.008(9) 0.001(10) -0.021(9)
C03N 0.102(19) 0.059(13) 0.09(2) 0.018(13) -0.027(15) -0.021(13)
C03O 0.048(12) 0.078(14) 0.059(15) 0.001(11) -0.012(10) 0.016(11)
C03P 0.050(12) 0.095(16) 0.058(15) -0.032(12) 0.004(10) -0.040(11)
C03Q 0.063(13) 0.045(11) 0.084(18) -0.011(11) 0.016(12) -0.026(10)
C03R 0.065(13) 0.053(12) 0.064(15) -0.019(10) -0.014(11) 0.025(11)
C03S 0.091(17) 0.057(13) 0.086(18) 0.001(12) -0.036(13) 0.023(12)
C03T 0.032(11) 0.075(14) 0.081(17) -0.012(12) -0.002(10) -0.016(10)
C03U 0.069(15) 0.062(14) 0.15(2) -0.060(15) 0.018(15) 0.029(12)
C03V 0.074(15) 0.048(12) 0.087(18) -0.018(11) 0.043(13) 0.008(11)
C03W 0.070(14) 0.078(14) 0.044(14) -0.016(11) 0.001(11) -0.005(11)
C03X 0.087(16) 0.13(2) 0.015(12) -0.001(12) -0.013(11) -0.005(15)
C03Y 0.084(16) 0.040(11) 0.103(19) -0.038(12) 0.036(14) -0.006(11)
C03Z 0.12(2) 0.057(13) 0.11(2) -0.049(14) -0.044(16) -0.004(13)
C040 0.087(18) 0.12(2) 0.059(17) 0.002(14) -0.014(13) 0.043(16)
C041 0.048(12) 0.046(11) 0.13(2) 0.044(13) 0.044(13) 0.013(10)
C042 0.066(14) 0.081(15) 0.073(17) -0.008(12) -0.026(12) -0.004(12)
C043 0.11(2) 0.10(2) 0.062(18) 0.031(15) 0.026(15) -0.027(16)
C044 0.061(14) 0.062(13) 0.093(19) 0.023(12) -0.011(12) -0.025(11)
C045 0.121(19) 0.099(17) 0.031(13) -0.018(11) 0.010(12) -0.064(15)
C046 0.060(13) 0.044(11) 0.096(18) -0.033(11) -0.002(12) 0.008(10)
C047 0.059(13) 0.047(12) 0.13(2) 0.002(13) -0.029(13) -0.031(10)
C048 0.059(14) 0.049(12) 0.13(2) -0.035(13) 0.024(14) -0.015(11)
C049 0.059(14) 0.045(12) 0.16(3) 0.017(14) -0.042(15) 0.019(11)
C04A 0.067(16) 0.15(2) 0.062(18) -0.027(17) 0.034(13) -0.058(16)
C04B 0.15(2) 0.071(15) 0.045(15) -0.019(12) -0.038(15) -0.029(15)
C04C 0.039(12) 0.045(12) 0.14(2) -0.016(13) -0.028(12) 0.011(10)
C04D 0.049(13) 0.067(14) 0.14(2) 0.005(14) 0.033(14) 0.007(11)
C04E 0.065(14) 0.053(12) 0.075(17) 0.006(11) 0.021(12) 0.005(11)
C04F 0.057(13) 0.060(13) 0.12(2) 0.019(13) -0.007(13) -0.029(11)
C04G 0.024(10) 0.105(16) 0.061(15) -0.028(12) -0.002(9) 0.002(10)
C04H 0.059(15) 0.085(16) 0.12(2) -0.021(15) 0.019(14) -0.032(13)
C04I 0.098(17) 0.044(11) 0.061(15) 0.007(10) 0.009(12) 0.034(12)
C04J 0.020(10) 0.058(13) 0.17(3) -0.030(14) -0.001(12) -0.003(9)
C04K 0.034(12) 0.087(16) 0.14(2) 0.011(15) 0.022(13) -0.003(11)
C04L 0.033(11) 0.082(15) 0.080(17) -0.007(12) 0.013(10) 0.024(10)
C04M 0.048(13) 0.14(2) 0.072(18) -0.003(15) -0.018(12) 0.026(14)
C04N 0.060(14) 0.101(17) 0.085(18) -0.036(14) 0.003(12) -0.049(12)
C04O 0.034(10) 0.056(11) 0.077(16) -0.011(10) 0.012(10) -0.024(9)
C04P 0.119(19) 0.072(14) 0.021(12) 0.007(10) 0.015(12) -0.004(13)
C04Q 0.059(17) 0.13(2) 0.22(4) -0.07(2) -0.026(19) 0.003(17)
C04R 0.12(2) 0.086(17) 0.071(19) -0.029(14) -0.010(15) -0.021(15)
C04S 0.068(15) 0.096(17) 0.077(17) -0.039(13) -0.043(12) 0.012(13)
C04T 0.043(12) 0.077(15) 0.14(2) -0.030(15) -0.042(13) -0.013(11)
C04U 0.047(11) 0.073(13) 0.055(14) -0.019(10) 0.007(10) -0.034(10)
C04V 0.074(16) 0.066(14) 0.11(2) -0.003(13) -0.017(14) -0.019(12)
C04W 0.038(12) 0.078(15) 0.13(2) -0.035(14) -0.036(12) 0.006(11)
C04X 0.044(13) 0.064(14) 0.12(2) -0.023(13) 0.027(13) 0.020(11)
C04Y 0.097(18) 0.055(13) 0.09(2) 0.014(13) 0.035(15) -0.013(12)
C04Z 0.13(2) 0.047(13) 0.15(3) -0.008(15) -0.063(19) 0.016(14)
C050 0.067(15) 0.14(2) 0.062(17) -0.035(15) 0.008(12) 0.012(15)
C051 0.15(2) 0.018(9) 0.10(2) -0.021(11) 0.013(16) -0.036(12)
C052 0.072(14) 0.025(9) 0.081(16) -0.005(9) -0.005(11) -0.007(9)
C053 0.16(3) 0.14(3) 0.23(4) -0.13(3) -0.14(3) 0.08(2)
C054 0.14(2) 0.080(17) 0.08(2) -0.014(14) 0.019(16) -0.043(16)
C055 0.11(2) 0.069(15) 0.11(2) -0.039(14) -0.034(16) -0.020(14)
C056 0.11(2) 0.067(16) 0.12(2) -0.013(15) 0.010(17) -0.026(15)
C057 0.066(15) 0.12(2) 0.09(2) -0.020(15) 0.034(13) -0.058(14)
C058 0.17(3) 0.048(13) 0.08(2) -0.035(12) -0.034(18) -0.022(15)
C059 0.12(2) 0.050(13) 0.11(2) 0.018(13) -0.036(16) -0.010(13)
C05A 0.067(15) 0.084(16) 0.15(3) -0.072(16) -0.047(15) -0.010(13)
C05B 0.14(2) 0.042(12) 0.10(2) -0.008(13) 0.021(18) 0.025(14)
C05C 0.101(19) 0.117(19) 0.042(15) 0.023(13) 0.025(13) -0.015(15)
C05D 0.087(17) 0.21(3) 0.052(17) -0.032(17) 0.015(13) -0.106(18)
C05E 0.015(11) 0.096(19) 0.38(5) -0.11(3) 0.023(19) -0.014(12)
C05F 0.10(2) 0.14(3) 0.18(3) 0.08(2) -0.01(2) 0.01(2)
C05G 0.10(2) 0.099(19) 0.18(3) 0.038(19) -0.090(19) -0.066(16)
C05H 0.093(17) 0.13(2) 0.044(15) -0.031(14) 0.043(13) -0.042(15)
C05I 0.074(16) 0.13(2) 0.08(2) 0.024(16) -0.017(14) -0.041(15)
C05J 0.064(18) 0.08(2) 0.40(6) -0.10(3) 0.04(3) -0.016(15)
C05K 0.074(16) 0.085(17) 0.13(2) -0.041(16) -0.028(15) 0.039(14)
C05L 0.037(12) 0.27(4) 0.035(15) 0.025(18) -0.006(10) -0.036(17)
C05M 0.13(2) 0.094(19) 0.14(3) 0.040(19) -0.03(2) 0.029(18)
C05N 0.031(13) 0.057(15) 0.37(5) -0.05(2) -0.06(2) 0.014(12)
C05O 0.13(3) 0.27(4) 0.11(3) 0.07(3) -0.01(2) 0.13(3)
C05P 0.19(3) 0.044(13) 0.10(2) 0.017(13) -0.01(2) -0.062(16)
C05Q 0.53(8) 0.040(15) 0.10(3) 0.001(16) 0.00(4) 0.05(3)
C05R 0.12(2) 0.22(3) 0.10(2) 0.09(2) -0.016(19) 0.09(2)
C05S 0.18(3) 0.42(6) 0.037(18) -0.02(3) 0.016(19) 0.20(4)
C05T 0.069(18) 0.26(4) 0.13(3) 0.03(3) -0.043(17) -0.08(2)
C05U 0.13(3) 0.14(3) 0.32(6) -0.10(3) -0.02(3) 0.02(3)
C05V 0.11(2) 0.077(16) 0.13(2) 0.012(16) -0.082(18) -0.021(15)
C05W 0.21(3) 0.10(2) 0.10(2) 0.035(18) -0.04(2) 0.05(2)
N30 0.035(9) 0.034(8) 0.130(17) -0.008(9) 0.021(10) 0.033(7)

loop_
_atom_type_symbol
_atom_type_description
_atom_type_scat_dispersion_real
_atom_type_scat_dispersion_imag
_atom_type_scat_source
C C 0.0033 0.0016 'International Tables Vol C Tables 4.2.6.8 and 6.1.1.4'
Mo Mo -1.6832 0.6857 'International Tables Vol C Tables 4.2.6.8 and 6.1.1.4'
N N 0.0061 0.0033 'International Tables Vol C Tables 4.2.6.8 and 6.1.1.4'
O O 0.0106 0.0060 'International Tables Vol C Tables 4.2.6.8 and 6.1.1.4'
Si Si 0.0817 0.0704 'International Tables Vol C Tables 4.2.6.8 and 6.1.1.4'

loop_
_exptl_crystal_face_index_h
_exptl_crystal_face_index_k
_exptl_crystal_face_index_l
_exptl_crystal_face_perp_dist
_exptl_oxdiff_crystal_face_indexfrac_h
_exptl_oxdiff_crystal_face_indexfrac_k
_exptl_oxdiff_crystal_face_indexfrac_l
_exptl_oxdiff_crystal_face_x
_exptl_oxdiff_crystal_face_y
_exptl_oxdiff_crystal_face_z
-5 29 -12 0.0959 -4.9998 29.0002 -11.9997 0.2740 0.1250 -0.9345
-16 -11 -26 0.0451 -16.0000 -11.0000 -25.9994 0.4839 -0.8734 -0.0990
17 -11 19 0.0660 16.9999 -11.0001 18.9996 -0.3415 0.6548 0.7047
16 9 25 0.0674 16.0000 9.0000 24.9994 -0.4632 0.8494 0.1512
11 -23 -23 0.1031 10.9999 -23.0000 -22.9996 0.5670 0.2457 0.7920
-9 30 5 0.1132 -8.9998 30.0001 5.0000 -0.1370 -0.0582 -0.9952
-3 -16 34 0.0798 -3.0002 -16.0002 33.9994 -0.8105 -0.3516 0.4761
4 -29 15 0.0539 3.9998 -29.0002 14.9997 -0.3485 -0.1733 0.9226
6 30 19 0.0909 6.0001 30.0001 18.9996 -0.3649 0.6394 -0.6483
9 -5 -37 0.1262 9.0001 -4.9999 -36.9993 0.8932 0.3781 0.2158

loop_
_geom_angle_atom_site_label_1
_geom_angle_atom_site_label_2
_geom_angle_atom_site_label_3
_geom_angle
O00I Mo01 O00X 114.4(4)
O00K Mo01 O00I 112.6(5)
O00K Mo01 O00X 111.7(5)
N30 Mo01 O00I 104.6(5)
N30 Mo01 O00K 104.1(6)
N30 Mo01 O00X 108.7(7)
O00U Mo02 O00H 113.9(4)
O013 Mo02 O00H 110.9(4)
O013 Mo02 O00U 111.6(5)
N027 Mo02 O00H 106.7(6)
N027 Mo02 O00U 105.5(6)
N027 Mo02 O013 107.8(6)
O00N Mo03 O00O 112.6(4)
O015 Mo03 O00N 111.3(4)
O015 Mo03 O00O 114.0(4)
N28 Mo03 O00N 105.0(5)
N28 Mo03 O00O 106.3(6)
N28 Mo03 O015 107.0(5)
O00J Mo04 O00M 113.2(5)
O00J Mo04 O01E 112.4(4)
O01E Mo04 O00M 113.3(4)
N29 Mo04 O00J 105.8(6)
N29 Mo04 O00M 105.7(6)
N29 Mo04 O01E 105.6(6)
O22 Si05 O00N 111.6(6)
O22 Si05 O01H 105.7(7)
O01D Si05 O00N 105.9(6)
O01D Si05 O22 112.1(7)
O01D Si05 O01H 114.3(7)
O01H Si05 O00N 107.1(6)
O00V Si06 O00I 106.7(6)
O00V Si06 O01J 114.9(7)
O00V Si06 O01N 103.7(7)
O01J Si06 O00I 110.6(6)
O01J Si06 O01N 108.7(7)
O01N Si06 O00I 112.1(6)
O00Y Si07 O00M 109.5(6)
O00Y Si07 O014 107.7(6)
O00Y Si07 O017 111.5(7)
O014 Si07 O00M 110.9(6)
O017 Si07 O00M 106.9(6)
O017 Si07 O014 110.3(6)
O00R Si08 O00T 110.6(7)
O00R Si08 O00U 109.3(6)
O00R Si08 O01P 111.6(7)
O00T Si08 O00U 110.3(6)
O00T Si08 O01P 108.2(7)
O01P Si08 O00U 106.7(6)
O00Q Si09 O00X 111.1(6)
O00Q Si09 O010 104.7(6)
O00X Si09 O010 107.7(6)
O018 Si09 O00Q 109.7(7)
O018 Si09 O00X 106.4(6)
O018 Si09 O010 117.3(7)
O015 Si0A O21 107.9(6)
O016 Si0A O015 112.2(6)
O016 Si0A O01T 109.3(7)
O016 Si0A O21 107.0(7)
O01T Si0A O015 108.1(7)
O01T Si0A O21 112.4(8)
O00O Si0B O00W 108.0(6)
O00P Si0B O00O 112.5(6)
O00P Si0B O00W 106.7(6)
O00P Si0B O00Z 109.3(7)
O00Z Si0B O00O 105.9(6)
O00Z Si0B O00W 114.5(6)
O00H Si0C O01L 107.7(6)
O00H Si0C O01M 105.8(6)
O011 Si0C O00H 112.8(6)
O011 Si0C O01L 111.1(7)
O011 Si0C O01M 114.3(7)
O01M Si0C O01L 104.5(7)
O00J Si0D O019 108.6(6)
O012 Si0D O00J 104.0(5)
O012 Si0D O019 109.4(7)
O01Q Si0D O00J 114.7(8)
O01Q Si0D O012 115.0(7)
O01Q Si0D O019 105.1(7)
O00K Si0E O20 110.7(7)
O01A Si0E O00K 101.6(6)
O01A Si0E O20 106.0(8)
O01K Si0E O00K 112.0(6)
O01K Si0E O01A 118.1(7)
O01K Si0E O20 108.2(8)
O00L Si0F O013 103.1(6)
O00L Si0F O01O 104.3(7)
O01O Si0F O013 107.6(6)
O01S Si0F O00L 115.6(7)
O01S Si0F O013 118.4(8)
O01S Si0F O01O 106.8(8)
O00S Si0G O01C 115.2(7)
O00S Si0G O01E 110.3(6)
O01C Si0G O01E 104.4(6)
O01G Si0G O00S 109.2(7)
O01G Si0G O01C 107.1(7)
O01G Si0G O01E 110.5(7)
Si0C O00H Mo02 142.4(7)
Si06 O00I Mo01 145.7(7)
Si0D O00J Mo04 171.7(8)
Si0E O00K Mo01 151.3(7)
C02U O00L Si0F 136.0(11)
Si07 O00M Mo04 143.8(8)
Si05 O00N Mo03 143.1(7)
Si0B O00O Mo03 139.8(7)
C02O O00P Si0B 136.0(11)
C65 O00Q Si09 138.6(10)
C73 O00R Si08 133.2(12)
C02Y O00S Si0G 135.3(11)
C72 O00T Si08 131.1(12)
Si08 O00U Mo02 145.0(7)
C02S O00V Si06 134.7(12)
C02R O00W Si0B 131.5(12)
Si09 O00X Mo01 138.9(7)
C02E O00Y Si07 136.8(12)
C02D O00Z Si0B 131.9(10)
C74 O010 Si09 132.0(11)
C69 O011 Si0C 133.8(11)
C62 O012 Si0D 133.3(10)
Si0F O013 Mo02 167.2(7)
C61 O014 Si07 132.6(10)
Si0A O015 Mo03 148.5(7)
C036 O016 Si0A 134.8(12)
C60 O017 Si07 133.8(12)
C64 O018 Si09 135.0(10)
C02X O019 Si0D 133.0(12)
C67 O01A Si0E 134.5(12)
C76 O22 Si05 136.9(12)
C63 O01C Si0G 132.3(11)
C75 O01D Si05 132.1(11)
Si0G O01E Mo04 147.4(7)
C02K O01G Si0G 134.4(12)
C02G O01H Si05 135.5(11)
C033 O01J Si06 133.3(11)
C66 O01K Si0E 136.3(13)
C68 O01L Si0C 127.8(11)
C030 O01M Si0C 133.5(12)
C02P O01N Si06 133.2(12)
C03T O01O Si0F 128.5(13)
C71 O01P Si08 137.0(13)
C04A O01Q Si0D 127.6(14)
O00Q C65 C03F 110.0(14)
O00Q C65 C05E 105.1(15)
O00Q C65 C05R 105.4(15)
C03F C65 C05E 115(2)
C03F C65 C05R 109(2)
C05R C65 C05E 112(2)
C04B O01S Si0F 130.3(13)
C79 O01T Si0A 138.5(11)
O010 C74 C02Q 106.6(13)
O010 C74 C03O 112.9(16)
O010 C74 C04F 103.5(13)
C02Q C74 C04F 107.7(17)
C03O C74 C02Q 113.5(15)
C03O C74 C04F 112.0(15)
O01D C75 C039 109.6(15)
O01D C75 C03L 101.2(14)
O01D C75 C05V 114.1(18)
C039 C75 C03L 107.5(15)
C05V C75 C039 112.0(16)
C05V C75 C03L 111.6(18)
O01A C67 C03N 109.0(15)
O01A C67 C04J 111.1(13)
O01A C67 C05I 106.2(14)
C03N C67 C04J 105.0(16)
C03N C67 C05I 110.8(17)
C04J C67 C05I 114.6(16)
C78 O21 Si0A 135.3(15)
C03J O20 Si0E 133.7(16)
O01P C71 C02V 107.0(13)
O01P C71 C03X 103.8(15)
O01P C71 C04G 106.9(16)
C03X C71 C02V 111.9(19)
C04G C71 C02V 114.2(18)
C04G C71 C03X 112.3(15)
O22 C76 C77 111.1(12)
O22 C76 C03E 110.6(15)
O22 C76 C04E 107.5(16)
C03E C76 C77 108.2(17)
C04E C76 C77 110.9(14)
C04E C76 C03E 108.6(15)
O014 C61 C04M 103.3(14)
O014 C61 C04Y 106.3(14)
O014 C61 C05A 114.3(16)
C04M C61 C04Y 117.3(16)
C04M C61 C05A 107.8(16)
C05A C61 C04Y 108.1(17)
O01L C68 C047 104.5(15)
O01L C68 C04D 99.4(14)
C03K C68 O01L 113.9(15)
C03K C68 C047 112.8(15)
C03K C68 C04D 116.9(19)
C04D C68 C047 107.8(15)
O00R C73 C034 111.1(13)
O00R C73 C041 106.7(12)
O00R C73 C051 103.6(15)
C034 C73 C041 113.9(17)
C034 C73 C051 115.1(17)
C041 C73 C051 105.6(17)
O011 C69 C70 104.5(13)
O011 C69 C03C 114.7(15)
O011 C69 C04U 104.2(13)
C70 C69 C04U 109.8(15)
C03C C69 C70 112.8(15)
C03C C69 C04U 110.4(14)
O012 C62 C04Q 105.1(14)
O012 C62 C05F 108.0(15)
C04Q C62 C05F 104(2)
C05D C62 O012 114.4(18)
C05D C62 C04Q 113.2(19)
C05D C62 C05F 111.6(19)
O018 C64 C02N 108.7(14)
O018 C64 C031 107.9(14)
O018 C64 C03I 106.8(13)
C031 C64 C02N 113.0(14)
C031 C64 C03I 112.3(15)
C03I C64 C02N 108.0(15)
O21 C78 C04K 115(2)
O21 C78 C04Z 109.5(17)
O21 C78 C055 102.4(16)
C04K C78 C055 109.2(17)
C04Z C78 C04K 111.0(17)
C04Z C78 C055 110(2)
O00T C72 C05T 101.9(17)
O00T C72 C05W 100.8(16)
C05S C72 O00T 116.4(17)
C05S C72 C05T 117(3)
C05S C72 C05W 115(2)
C05T C72 C05W 103(2)
O01K C66 C03G 108.7(13)
O01K C66 C03U 99.9(16)
C03G C66 C03U 106.8(17)
C05L C66 O01K 115(2)
C05L C66 C03G 112.8(17)
C05L C66 C03U 113.1(18)
O00Z C02D C02W 105.6(14)
O00Z C02D C03Q 111.4(15)
O00Z C02D C052 109.1(14)
C02W C02D C052 111.0(15)
C03Q C02D C02W 110.9(16)
C03Q C02D C052 108.8(15)
O00Y C02E C03A 108.7(15)
O00Y C02E C03B 111.4(16)
O00Y C02E C04O 104.0(14)
C03A C02E C04O 110.5(15)
C03B C02E C03A 115.0(16)
C03B C02E C04O 106.7(15)
O01C C63 C03R 106.3(15)
O01C C63 C048 112.7(14)
O01C C63 C04P 107.5(15)
C03R C63 C04P 109.4(15)
C048 C63 C03R 107.7(16)
C048 C63 C04P 113.1(18)
O01H C02G C044 112.3(13)
O01H C02G C04L 108.9(15)
O01H C02G C050 99.5(14)
C044 C02G C04L 118.4(16)
C044 C02G C050 109.2(18)
C04L C02G C050 106.7(15)
O017 C60 C03P 106.2(15)
O017 C60 C03S 108.4(13)
O017 C60 C04X 111.8(15)
C03P C60 C03S 111.8(16)
C04X C60 C03P 112.3(16)
C04X C60 C03S 106.3(16)
O01G C02K C040 103.1(14)
O01G C02K C04N 103.8(15)
C03Y C02K O01G 113.8(16)
C03Y C02K C040 115.6(19)
C03Y C02K C04N 111.9(16)
C040 C02K C04N 107.5(18)
O01T C79 C04W 102.0(14)
C04C C79 O01T 107.6(15)
C04C C79 C04W 109.1(16)
C04R C79 O01T 105.6(16)
C04R C79 C04C 113.2(18)
C04R C79 C04W 118.2(18)
O00P C02O C053 107.8(17)
O00P C02O C05N 111.5(13)
O00P C02O C05O 107.5(16)
C053 C02O C05O 100(2)
C05N C02O C053 118(2)
C05N C02O C05O 111(2)
O01N C02P C04S 114.7(16)
O01N C02P C05K 100.1(15)
O01N C02P C05P 107.1(17)
C04S C02P C05K 109.7(16)
C05P C02P C04S 109.8(18)
C05P C02P C05K 115.3(19)
O00W C02R C02J 110.9(14)
O00W C02R C02T 119.5(18)
O00W C02R C035 105.0(13)
C02J C02R C035 103.6(17)
C02T C02R C02J 106.0(14)
C02T C02R C035 110.7(14)
O00V C02S C04I 109.5(16)
O00V C02S C058 106.2(16)
O00V C02S C05G 113.2(16)
C04I C02S C058 107.6(15)
C05G C02S C04I 108.3(18)
C05G C02S C058 112(2)
O00L C02U C05J 111.6(16)
O00L C02U C05Q 108.2(19)
O00L C02U C05U 108.9(17)
C05J C02U C05Q 111(3)
C05J C02U C05U 110(3)
C05Q C02U C05U 107(3)
O019 C02X C02Z 111.5(16)
O019 C02X C03H 109.3(14)
O019 C02X C03W 104.2(16)
C02Z C02X C03W 112.8(15)
C03H C02X C02Z 112.6(19)
C03H C02X C03W 106.0(16)
O00S C02Y C037 107.5(14)
O00S C02Y C03M 106.8(13)
O00S C02Y C046 110.6(16)
C037 C02Y C03M 107.2(16)
C046 C02Y C037 113.5(15)
C046 C02Y C03M 111.0(15)
O01M C030 C028 106.7(15)
O01M C030 C032 111.3(14)
O01M C030 C045 106.7(15)
C028 C030 C032 111.1(14)
C028 C030 C045 110.8(16)
C045 C030 C032 110.0(16)
O01J C033 C042 102.4(15)
O01J C033 C056 102.5(14)
O01J C033 C05B 112.1(18)
C056 C033 C042 111.5(19)
C05B C033 C042 111.3(15)
C05B C033 C056 115.8(19)
O016 C036 C03D 111.2(12)
O016 C036 C03V 108.0(17)
O016 C036 C04T 110.0(15)
C03D C036 C04T 110.3(16)
C03V C036 C03D 110.2(15)
C03V C036 C04T 107.0(16)
O20 C03J C054 113.4(18)
O20 C03J C057 103.1(17)
O20 C03J C05M 98.5(19)
C054 C03J C057 110(2)
C054 C03J C05M 117(2)
C05M C03J C057 113(2)
O01O C03T C038 111.4(14)
O01O C03T C049 110.7(16)
O01O C03T C05C 103.0(17)
C038 C03T C05C 107.7(16)
C049 C03T C038 113.1(19)
C049 C03T C05C 110.4(17)
O01Q C04A C05H 93.8(17)
C043 C04A O01Q 114(2)
C043 C04A C05H 113.0(18)
C04V C04A O01Q 104.6(19)
C04V C04A C043 121(2)
C04V C04A C05H 107(2)
O01S C04B C04H 107.8(17)
O01S C04B C059 99.8(18)
C03Z C04B O01S 107.8(19)
C03Z C04B C04H 118(2)
C03Z C04B C059 110.2(19)
C04H C04B C059 111.6(19)

loop_
_geom_bond_atom_site_label_1
_geom_bond_atom_site_label_2
_geom_bond_distance
Mo01 O00I 1.869(10)
Mo01 O00K 1.860(10)
Mo01 O00X 1.885(10)
Mo01 N30 1.549(19)
Mo02 O00H 1.868(10)
Mo02 O00U 1.866(10)
Mo02 O013 1.841(10)
Mo02 N027 1.639(16)
Mo03 O00N 1.881(10)
Mo03 O00O 1.884(9)
Mo03 O015 1.879(8)
Mo03 N28 1.597(16)
Mo04 O00J 1.846(10)
Mo04 O00M 1.875(10)
Mo04 O01E 1.866(10)
Mo04 N29 1.672(13)
Si05 O00N 1.622(10)
Si05 O22 1.596(11)
Si05 O01D 1.562(13)
Si05 O01H 1.597(13)
Si06 O00I 1.639(10)
Si06 O00V 1.570(13)
Si06 O01J 1.608(13)
Si06 O01N 1.635(13)
Si07 O00M 1.633(11)
Si07 O00Y 1.598(13)
Si07 O014 1.628(11)
Si07 O017 1.617(12)
Si08 O00R 1.559(12)
Si08 O00T 1.602(13)
Si08 O00U 1.642(11)
Si08 O01P 1.619(14)
Si09 O00Q 1.595(11)
Si09 O00X 1.627(12)
Si09 O010 1.654(12)
Si09 O018 1.551(12)
Si0A O015 1.620(9)
Si0A O016 1.554(12)
Si0A O01T 1.553(14)
Si0A O21 1.676(16)
Si0B O00O 1.624(10)
Si0B O00P 1.572(11)
Si0B O00W 1.673(11)
Si0B O00Z 1.584(12)
Si0C O00H 1.634(11)
Si0C O011 1.599(12)
Si0C O01L 1.656(13)
Si0C O01M 1.633(13)
Si0D O00J 1.605(10)
Si0D O012 1.599(13)
Si0D O019 1.619(13)
Si0D O01Q 1.594(13)
Si0E O00K 1.636(10)
Si0E O01A 1.604(13)
Si0E O01K 1.564(12)
Si0E O20 1.640(15)
Si0F O00L 1.596(13)
Si0F O013 1.647(11)
Si0F O01O 1.645(12)
Si0F O01S 1.555(14)
Si0G O00S 1.577(12)
Si0G O01C 1.581(12)
Si0G O01E 1.639(11)
Si0G O01G 1.537(12)
O00L C02U 1.45(2)
O00P C02O 1.434(18)
O00Q C65 1.444(16)
O00R C73 1.479(19)
O00S C02Y 1.448(19)
O00T C72 1.46(2)
O00V C02S 1.405(19)
O00W C02R 1.338(18)
O00Y C02E 1.418(19)
O00Z C02D 1.46(2)
O010 C74 1.436(18)
O011 C69 1.410(17)
O012 C62 1.445(19)
O014 C61 1.435(18)
O016 C036 1.398(18)
O017 C60 1.437(19)
O018 C64 1.454(19)
O019 C02X 1.46(2)
O01A C67 1.427(17)
O22 C76 1.383(19)
O01C C63 1.48(2)
O01D C75 1.48(2)
O01G C02K 1.48(2)
O01H C02G 1.479(18)
O01J C033 1.461(19)
O01K C66 1.480(19)
O01L C68 1.456(19)
O01M C030 1.42(2)
O01N C02P 1.45(2)
O01O C03T 1.46(2)
O01P C71 1.470(19)
O01Q C04A 1.55(3)
C65 C03F 1.50(3)
C65 C05E 1.51(3)
C65 C05R 1.51(3)
O01S C04B 1.53(3)
O01T C79 1.52(2)
C74 C02Q 1.57(3)
C74 C03O 1.49(2)
C74 C04F 1.58(2)
C75 C039 1.52(2)
C75 C03L 1.59(2)
C75 C05V 1.48(3)
C67 C03N 1.53(2)
C67 C04J 1.58(2)
C67 C05I 1.58(3)
O21 C78 1.40(2)
O20 C03J 1.47(2)
C71 C02V 1.55(2)
C71 C03X 1.53(3)
C71 C04G 1.52(2)
C76 C77 1.61(2)
C76 C03E 1.56(3)
C76 C04E 1.50(2)
C61 C04M 1.53(2)
C61 C04Y 1.56(2)
C61 C05A 1.54(3)
C68 C03K 1.41(2)
C68 C047 1.62(2)
C68 C04D 1.59(3)
C73 C034 1.49(2)
C73 C041 1.51(2)
C73 C051 1.54(3)
C69 C70 1.59(2)
C69 C03C 1.48(3)
C69 C04U 1.62(2)
C62 C04Q 1.56(3)
C62 C05D 1.42(3)
C62 C05F 1.60(3)
C028 C030 1.52(2)
C64 C02N 1.57(2)
C64 C031 1.50(2)
C64 C03I 1.55(2)
C78 C04K 1.56(3)
C78 C04Z 1.54(3)
C78 C055 1.61(3)
C72 C05S 1.43(3)
C72 C05T 1.52(3)
C72 C05W 1.59(3)
C66 C03G 1.53(2)
C66 C03U 1.57(3)
C66 C05L 1.47(3)
C02D C02W 1.52(2)
C02D C03Q 1.51(3)
C02D C052 1.61(2)
C02E C03A 1.53(2)
C02E C03B 1.51(2)
C02E C04O 1.64(2)
C63 C03R 1.58(2)
C63 C048 1.55(2)
C63 C04P 1.58(3)
C02G C044 1.48(2)
C02G C04L 1.49(2)
C02G C050 1.64(3)
C60 C03P 1.54(3)
C60 C03S 1.63(2)
C60 C04X 1.50(2)
C02J C02R 1.58(3)
C02K C03Y 1.45(2)
C02K C040 1.52(3)
C02K C04N 1.54(2)
C79 C04C 1.47(2)
C79 C04R 1.46(3)
C79 C04W 1.57(3)
C02O C053 1.46(3)
C02O C05N 1.46(3)
C02O C05O 1.47(3)
C02P C04S 1.57(3)
C02P C05K 1.61(2)
C02P C05P 1.49(3)
C02R C02T 1.49(2)
C02R C035 1.65(2)
C02S C04I 1.58(3)
C02S C058 1.59(3)
C02S C05G 1.50(3)
C02U C05J 1.50(3)
C02U C05Q 1.49(3)
C02U C05U 1.50(4)
C02X C02Z 1.52(3)
C02X C03H 1.46(3)
C02X C03W 1.58(3)
C02Y C037 1.56(2)
C02Y C03M 1.65(3)
C02Y C046 1.52(2)
C030 C032 1.59(2)
C030 C045 1.57(3)
C033 C042 1.61(3)
C033 C056 1.51(3)
C033 C05B 1.50(3)
C036 C03D 1.59(2)
C036 C03V 1.49(2)
C036 C04T 1.60(3)
C038 C03T 1.53(3)
C03J C054 1.49(3)
C03J C057 1.59(3)
C03J C05M 1.54(3)
C03T C049 1.50(2)
C03T C05C 1.64(3)
C03Z C04B 1.51(3)
C043 C04A 1.52(3)
C04A C04V 1.52(3)
C04A C05H 1.74(3)
C04B C04H 1.55(3)
C04B C059 1.64(3)

loop_
_geom_torsion_atom_site_label_1
_geom_torsion_atom_site_label_2
_geom_torsion_atom_site_label_3
_geom_torsion_atom_site_label_4
_geom_torsion
Si05 O22 C76 C77 39(2)
Si05 O22 C76 C03E -80.8(19)
Si05 O22 C76 C04E 160.8(13)
Si05 O01D C75 C039 -53(2)
Si05 O01D C75 C03L -166.8(14)
Si05 O01D C75 C05V 73(2)
Si05 O01H C02G C044 35(3)
Si05 O01H C02G C04L -98.0(18)
Si05 O01H C02G C050 150.6(14)
Si06 O00V C02S C04I 29(2)
Si06 O00V C02S C058 145.1(16)
Si06 O00V C02S C05G -92(2)
Si06 O01J C033 C042 -88.0(19)
Si06 O01J C033 C056 156.3(15)
Si06 O01J C033 C05B 31(2)
Si06 O01N C02P C04S 13(2)
Si06 O01N C02P C05K 130.8(15)
Si06 O01N C02P C05P -109(2)
Si07 O00Y C02E C03A -63(2)
Si07 O00Y C02E C03B 65(2)
Si07 O00Y C02E C04O 179.6(12)
Si07 O014 C61 C04M -148.3(14)
Si07 O014 C61 C04Y 87.7(19)
Si07 O014 C61 C05A -32(2)
Si07 O017 C60 C03P 159.0(13)
Si07 O017 C60 C03S -80.7(18)
Si07 O017 C60 C04X 36(2)
Si08 O00R C73 C034 -37(2)
Si08 O00R C73 C041 87.5(19)
Si08 O00R C73 C051 -161.3(14)
Si08 O00T C72 C05S -33(3)
Si08 O00T C72 C05T 95(2)
Si08 O00T C72 C05W -158.4(15)
Si08 O01P C71 C02V -67(2)
Si08 O01P C71 C03X 174.7(15)
Si08 O01P C71 C04G 56(2)
Si09 O00Q C65 C03F 28(2)
Si09 O00Q C65 C05E -96(2)
Si09 O00Q C65 C05R 145(2)
Si09 O010 C74 C02Q 77(2)
Si09 O010 C74 C03O -48(2)
Si09 O010 C74 C04F -169.4(13)
Si09 O018 C64 C02N -32(2)
Si09 O018 C64 C031 -155.3(14)
Si09 O018 C64 C03I 83.9(18)
Si0A O016 C036 C03D -44(3)
Si0A O016 C036 C03V -165.0(14)
Si0A O016 C036 C04T 78(2)
Si0A O01T C79 C04C 54(3)
Si0A O01T C79 C04R -67(2)
Si0A O01T C79 C04W 169.1(16)
Si0A O21 C78 C04K -32(2)
Si0A O21 C78 C04Z 94(2)
Si0A O21 C78 C055 -150.1(15)
Si0B O00P C02O C053 -155(2)
Si0B O00P C02O C05N 74(2)
Si0B O00P C02O C05O -48(3)
Si0B O00W C02R C02J 75(2)
Si0B O00W C02R C02T -48(2)
Si0B O00W C02R C035 -173.4(12)
Si0B O00Z C02D C02W -157.5(12)
Si0B O00Z C02D C03Q 82.0(18)
Si0B O00Z C02D C052 -38(2)
Si0C O011 C69 C70 170.5(14)
Si0C O011 C69 C03C -66(2)
Si0C O011 C69 C04U 55(2)
Si0C O01L C68 C03K -35(2)
Si0C O01L C68 C047 88.7(16)
Si0C O01L C68 C04D -160.0(14)
Si0C O01M C030 C028 -96.1(17)
Si0C O01M C030 C032 25(2)
Si0C O01M C030 C045 145.4(14)
Si0D O012 C62 C04Q 157.8(17)
Si0D O012 C62 C05D -78(2)
Si0D O012 C62 C05F 47(3)
Si0D O019 C02X C02Z -83(2)
Si0D O019 C02X C03H 42(2)
Si0D O019 C02X C03W 154.7(13)
Si0D O01Q C04A C043 -35(2)
Si0D O01Q C04A C04V 99(2)
Si0D O01Q C04A C05H -152.2(14)
Si0E O01A C67 C03N 80.8(19)
Si0E O01A C67 C04J -35(2)
Si0E O01A C67 C05I -159.8(14)
Si0E O01K C66 C03G 57(3)
Si0E O01K C66 C03U 168.7(15)
Si0E O01K C66 C05L -70(2)
Si0E O20 C03J C054 26(3)
Si0E O20 C03J C057 -94(2)
Si0E O20 C03J C05M 149.8(17)
Si0F O00L C02U C05J -40(3)
Si0F O00L C02U C05Q 82(3)
Si0F O00L C02U C05U -162(2)
Si0F O01O C03T C038 -42(2)
Si0F O01O C03T C049 85(2)
Si0F O01O C03T C05C -157.0(13)
Si0F O01S C04B C03Z -96(2)
Si0F O01S C04B C04H 32(2)
Si0F O01S C04B C059 148.8(15)
Si0G O00S C02Y C037 -160.1(12)
Si0G O00S C02Y C03M -45(2)
Si0G O00S C02Y C046 75(2)
Si0G O01C C63 C03R 93.7(17)
Si0G O01C C63 C048 -24(3)
Si0G O01C C63 C04P -149.3(14)
Si0G O01G C02K C03Y 21(3)
Si0G O01G C02K C040 146.9(16)
Si0G O01G C02K C04N -101.0(18)
O00H Mo02 O00U Si08 -128.4(10)
O00H Mo02 O013 Si0F 78(3)
O00H Si0C O011 C69 39.0(18)
O00H Si0C O01L C68 82.2(14)
O00H Si0C O01M C030 169.8(15)
O00I Mo01 O00K Si0E -110.3(14)
O00I Mo01 O00X Si09 116.5(10)
O00I Si06 O00V C02S 169.7(16)
O00I Si06 O01J C033 48.2(17)
O00I Si06 O01N C02P 67.2(17)
O00J Mo04 O00M Si07 -103.5(12)
O00J Mo04 O01E Si0G 94.3(13)
O00J Si0D O012 C62 -179.2(15)
O00J Si0D O019 C02X -78.0(17)
O00J Si0D O01Q C04A -36.1(18)
O00K Mo01 O00I Si06 106.4(12)
O00K Mo01 O00X Si09 -114.2(10)
O00K Si0E O01A C67 -168.0(14)
O00K Si0E O01K C66 -42(2)
O00K Si0E O20 C03J -91.9(18)
O00L Si0F O013 Mo02 148(3)
O00L Si0F O01O C03T -170.4(14)
O00L Si0F O01S C04B -88.1(18)
O00M Mo04 O01E Si0G -135.8(12)
O00M Si07 O00Y C02E -122.5(16)
O00M Si07 O014 C61 -64.9(15)
O00M Si07 O017 C60 -79.8(15)
O00N Mo03 O00O Si0B 119.2(9)
O00N Mo03 O015 Si0A -127.1(12)
O00N Si05 O22 C76 -73.7(17)
O00N Si05 O01D C75 -138.2(16)
O00N Si05 O01H C02G -71.2(17)
O00O Mo03 O00N Si05 -138.2(9)
O00O Mo03 O015 Si0A 104.2(12)
O00O Si0B O00P C02O -55.7(15)
O00O Si0B O00W C02R -59.5(16)
O00O Si0B O00Z C02D -152.0(15)
O00P Si0B O00O Mo03 -56.5(10)
O00P Si0B O00W C02R 179.3(15)
O00P Si0B O00Z C02D -30.6(17)
O00Q Si09 O00X Mo01 -55.4(11)
O00Q Si09 O010 C74 -179.8(15)
O00Q Si09 O018 C64 -38.3(17)
O00R Si08 O00T C72 -41.7(15)
O00R Si08 O00U Mo02 -113.5(11)
O00R Si08 O01P C71 -109.9(16)
O00S Si0G O01C C63 66.3(17)
O00S Si0G O01E Mo04 104.0(12)
O00S Si0G O01G C02K 46.4(17)
O00T Si08 O00R C73 -163.0(12)
O00T Si08 O00U Mo02 124.7(11)
O00T Si08 O01P C71 12.1(18)
O00U Mo02 O00H Si0C 127.3(9)
O00U Mo02 O013 Si0F -154(3)
O00U Si08 O00R C73 75.4(14)
O00U Si08 O00T C72 79.3(14)
O00U Si08 O01P C71 130.7(16)
O00V Si06 O00I Mo01 15.7(14)
O00V Si06 O01J C033 -72.7(16)
O00V Si06 O01N C02P -178.1(15)
O00W Si0B O00O Mo03 -174.0(8)
O00W Si0B O00P C02O 62.6(15)
O00W Si0B O00Z C02D 89.1(16)
O00X Mo01 O00I Si06 -124.7(12)
O00X Mo01 O00K Si0E 119.4(13)
O00X Si09 O00Q C65 -58.6(17)
O00X Si09 O010 C74 -61.5(16)
O00X Si09 O018 C64 -158.5(15)
O00Y Si07 O00M Mo04 -8.9(14)
O00Y Si07 O014 C61 175.4(13)
O00Y Si07 O017 C60 39.8(16)
O00Z Si0B O00O Mo03 62.9(10)
O00Z Si0B O00P C02O -173.1(13)
O00Z Si0B O00W C02R 58.2(17)
O010 Si09 O00Q C65 57.4(17)
O010 Si09 O00X Mo01 -169.5(9)
O010 Si09 O018 C64 80.9(17)
O011 Si0C O00H Mo02 -96.7(10)
O011 Si0C O01L C68 -41.9(16)
O011 Si0C O01M C030 -65.5(17)
O012 Si0D O019 C02X 169.2(15)
O012 Si0D O01Q C04A 84.4(17)
O013 Mo02 O00H Si0C -105.7(9)
O013 Mo02 O00U Si08 105.0(11)
O013 Si0F O00L C02U 175.4(17)
O013 Si0F O01O C03T 80.6(16)
O013 Si0F O01S C04B 35.0(19)
O014 Si07 O00M Mo04 -127.6(11)
O014 Si07 O00Y C02E -1.9(18)
O014 Si07 O017 C60 159.5(13)
O015 Mo03 O00N Si05 92.4(11)
O015 Mo03 O00O Si0B -112.8(9)
O015 Si0A O016 C036 68.6(19)
O015 Si0A O01T C79 123.6(19)
O015 Si0A O21 C78 95.6(17)
O016 Si0A O015 Mo03 -117.9(12)
O016 Si0A O01T C79 1(2)
O016 Si0A O21 C78 -143.5(16)
O017 Si07 O00M Mo04 112.1(12)
O017 Si07 O00Y C02E 119.3(16)
O017 Si07 O014 C61 53.4(15)
O018 Si09 O00Q C65 -175.9(15)
O018 Si09 O00X Mo01 63.9(11)
O018 Si09 O010 C74 58.4(17)
O019 Si0D O012 C62 -63.4(17)
O019 Si0D O01Q C04A -155.3(16)
O01A Si0E O00K Mo01 134.9(13)
O01A Si0E O01K C66 75.3(19)
O01A Si0E O20 C03J 158.7(17)
O22 Si05 O00N Mo03 -64.1(12)
O22 Si05 O01D C75 -16.3(19)
O22 Si05 O01H C02G 169.7(15)
O01C Si0G O00S C02Y 72.3(16)
O01C Si0G O01E Mo04 -20.4(14)
O01C Si0G O01G C02K 171.8(15)
O01D Si05 O00N Mo03 58.2(12)
O01D Si05 O22 C76 167.6(15)
O01D Si05 O01H C02G 45.8(18)
O01E Mo04 O00M Si07 127.0(11)
O01E Si0G O00S C02Y -45.5(17)
O01E Si0G O01C C63 -172.6(15)
O01E Si0G O01G C02K -75.1(17)
O01G Si0G O00S C02Y -167.1(15)
O01G Si0G O01C C63 -55.4(17)
O01G Si0G O01E Mo04 -135.2(12)
O01H Si05 O00N Mo03 -179.4(10)
O01H Si05 O22 C76 42.4(17)
O01H Si05 O01D C75 104.1(17)
N29 Mo04 O00M Si07 11.9(13)
N29 Mo04 O01E Si0G -20.5(13)
O01J Si06 O00I Mo01 -109.9(13)
O01J Si06 O00V C02S -67.3(19)
O01J Si06 O01N C02P -55.4(17)
O01K Si0E O00K Mo01 -98.1(15)
O01K Si0E O01A C67 69.1(17)
O01K Si0E O20 C03J 31(2)
O01L Si0C O00H Mo02 140.2(9)
O01L Si0C O011 C69 160.2(16)
O01L Si0C O01M C030 56.2(17)
O01M Si0C O00H Mo02 28.9(11)
O01M Si0C O011 C69 -81.9(17)
O01M Si0C O01L C68 -165.6(13)
O01N Si06 O00I Mo01 128.5(12)
O01N Si06 O00V C02S 51.2(19)
O01N Si06 O01J C033 171.7(15)
O01O Si0F O00L C02U 63.1(19)
O01O Si0F O013 Mo02 -102(3)
O01O Si0F O01S C04B 156.4(16)
O01P Si08 O00R C73 -42.4(15)
O01P Si08 O00T C72 -164.3(13)
O01P Si08 O00U Mo02 7.4(13)
O01Q Si0D O012 C62 54.5(18)
O01Q Si0D O019 C02X 45.3(18)
O01S Si0F O00L C02U -53.8(19)
O01S Si0F O013 Mo02 19(3)
O01S Si0F O01O C03T -47.5(16)
O01T Si0A O015 Mo03 121.5(13)
O01T Si0A O016 C036 -171.5(17)
O01T Si0A O21 C78 -23.5(19)
N28 Mo03 O00N Si05 -22.9(11)
N28 Mo03 O00O Si0B 4.8(10)
N28 Mo03 O015 Si0A -13.0(13)
O21 Si0A O015 Mo03 -0.3(14)
O21 Si0A O016 C036 -49.5(19)
O21 Si0A O01T C79 -117(2)
O20 Si0E O00K Mo01 22.7(16)
O20 Si0E O01A C67 -52.3(16)
O20 Si0E O01K C66 -164.5(18)
N027 Mo02 O00H Si0C 11.4(11)
N027 Mo02 O00U Si08 -11.7(13)
N027 Mo02 O013 Si0F -39(3)
N30 Mo01 O00I Si06 -6.0(14)
N30 Mo01 O00K Si0E 2.3(15)
N30 Mo01 O00X Si09 0.1(11)

loop_
_twin_individual_id
_twin_individual_mass_fraction_refined
1 0.931(2)
2 0.069(2)
